data_4511902
loop_
_publ_author_name
'Reddy, S. Thirupathi'
'Krovi, Krishna Prasad'
'Swamy, Musti J.'

_publ_section_title
;
 Structure and Thermotropic Phase Behavior of a Homologous Series
 ofN-Acylglycines: Neuroactive and Antinociceptive Constituents of
 Biomembranes
;
_journal_issue 10
_journal_name_full 'Crystal Growth &amp; Design'
_journal_page_first 4944
_journal_paper_doi 10.1021/cg500481u
_journal_volume 14
_journal_year 2014
_chemical_formula_moiety 'C18 H35 N O3'
_chemical_formula_sum 'C18 H35 N O3'
_chemical_formula_weight 313.47
_chemical_name_systematic
; 
 ? 
;
_space_group_IT_number 14
_symmetry_cell_setting monoclinic
_symmetry_space_group_name_Hall '-P 2ybc'
_symmetry_space_group_name_H-M 'P 1 21/c 1'
_atom_sites_solution_hydrogens geom
_atom_sites_solution_primary direct
_atom_sites_solution_secondary difmap
_audit_creation_method SHELXL-97
_cell_angle_alpha 90.00
_cell_angle_beta 92.830(3)
_cell_angle_gamma 90.00
_cell_formula_units_Z 4
_cell_length_a 51.343(9)
_cell_length_b 4.8679(8)
_cell_length_c 7.6195(13)
_cell_measurement_temperature 298(2)
_cell_volume 1902.0(6)
_computing_cell_refinement 'Bruker SMART'
_computing_data_collection 'Bruker SMART'
_computing_data_reduction 'Bruker SAINT'
_computing_molecular_graphics 'Bruker SHELXTL'
_computing_publication_material 'Bruker SHELXTL'
_computing_structure_refinement 'SHELXL-97 (Sheldrick, 1997)'
_computing_structure_solution 'SHELXS-97 (Sheldrick, 1990)'
_diffrn_ambient_temperature 298(2)
_diffrn_measured_fraction_theta_full 0.961
_diffrn_measured_fraction_theta_max 0.961
_diffrn_measurement_device_type 'CCD area detector'
_diffrn_measurement_method 'phi and omega scans'
_diffrn_radiation_monochromator graphite
_diffrn_radiation_source 'fine-focus sealed tube'
_diffrn_radiation_type MoK\a
_diffrn_radiation_wavelength 0.71073
_diffrn_reflns_av_R_equivalents 0.1564
_diffrn_reflns_av_sigmaI/netI 0.0876
_diffrn_reflns_limit_h_max 60
_diffrn_reflns_limit_h_min -60
_diffrn_reflns_limit_k_max 5
_diffrn_reflns_limit_k_min -5
_diffrn_reflns_limit_l_max 9
_diffrn_reflns_limit_l_min -9
_diffrn_reflns_number 16353
_diffrn_reflns_theta_full 25.00
_diffrn_reflns_theta_max 25.00
_diffrn_reflns_theta_min 1.19
_exptl_absorpt_coefficient_mu 0.073
_exptl_absorpt_correction_T_max 0.9935
_exptl_absorpt_correction_T_min 0.9828
_exptl_absorpt_correction_type multi-scan
_exptl_absorpt_process_details BRUCKARSADABS
_exptl_crystal_colour colorless
_exptl_crystal_density_diffrn 1.095
_exptl_crystal_density_method 'not measured'
_exptl_crystal_description plate
_exptl_crystal_F_000 696
_exptl_crystal_size_max 0.24
_exptl_crystal_size_mid 0.12
_exptl_crystal_size_min 0.09
_refine_diff_density_max 0.681
_refine_diff_density_min -0.291
_refine_diff_density_rms 0.075
_refine_ls_extinction_method none
_refine_ls_goodness_of_fit_ref 0.970
_refine_ls_hydrogen_treatment mixed
_refine_ls_matrix_type full
_refine_ls_number_parameters 204
_refine_ls_number_reflns 3224
_refine_ls_number_restraints 0
_refine_ls_restrained_S_all 0.970
_refine_ls_R_factor_all 0.1295
_refine_ls_R_factor_gt 0.0874
_refine_ls_shift/su_max 0.000
_refine_ls_shift/su_mean 0.000
_refine_ls_structure_factor_coef Fsqd
_refine_ls_weighting_details 'calc w=1/[\s^2^(Fo^2^)+(0.1532P)^2^+0.0000P] where P=(Fo^2^+2Fc^2^)/3'
_refine_ls_weighting_scheme calc
_refine_ls_wR_factor_gt 0.2142
_refine_ls_wR_factor_ref 0.2440
_reflns_number_gt 1925
_reflns_number_total 3224
_reflns_threshold_expression >2sigma(I)
_cod_data_source_file cg500481u_si_003.cif
_cod_data_source_block b
_cod_depositor_comments
;
The following automatic conversions were performed:

'_symmetry_cell_setting' value 'Monoclinic' changed to 'monoclinic'
according to
/home/saulius/struct/COD-crude-data--automatic-downloads/rss-feeds/ACS/lib/dictionaries/cif_core.dic
dictionary named 'cif_core.dic' version 2.4.2 from
2011-04-26.

'_exptl_absorpt_correction_type' value 'Multi-Scan'
changed to 'multi-scan' according to
/home/saulius/struct/COD-crude-data--automatic-downloads/rss-feeds/ACS/lib/dictionaries/cif_core.dic
dictionary named 'cif_core.dic' version 2.4.2 from 2011-04-26.

Automatic conversion script
Id: cif_fix_values 2281 2013-09-26 08:29:07Z andrius 

 Adding full bibliography for 4511902--4511903.cif.
;
_cod_original_sg_symbol_H-M P21/c
_cod_database_code 4511902

loop_
_symmetry_equiv_pos_as_xyz
'x, y, z'
'-x, y+1/2, -z+1/2'
'-x, -y, -z'
'x, -y-1/2, z-1/2'

loop_
_atom_site_label
_atom_site_type_symbol
_atom_site_fract_x
_atom_site_fract_y
_atom_site_fract_z
_atom_site_U_iso_or_equiv
_atom_site_adp_type
_atom_site_occupancy
_atom_site_symmetry_multiplicity
_atom_site_calc_flag
_atom_site_refinement_flags
N1 N 0.08120(4) 0.5651(4) -0.0869(3) 0.0368(6) Uani 1 1 d .
H1 H 0.0830 0.7394 -0.0723 0.044 Uiso 1 1 calc R
C8 C 0.22186(5) 0.5579(6) 0.1123(4) 0.0454(8) Uani 1 1 d .
H8A H 0.2218 0.7559 0.0978 0.055 Uiso 1 1 calc R
H8B H 0.2217 0.5197 0.2372 0.055 Uiso 1 1 calc R
C6 C 0.17213(5) 0.5491(6) 0.0933(4) 0.0402(7) Uani 1 1 d .
H6A H 0.1717 0.7472 0.0800 0.048 Uiso 1 1 calc R
H6B H 0.1720 0.5087 0.2180 0.048 Uiso 1 1 calc R
C5 C 0.14773(5) 0.4295(6) 0.0028(4) 0.0396(7) Uani 1 1 d .
H5A H 0.1476 0.4754 -0.1211 0.048 Uiso 1 1 calc R
H5B H 0.1484 0.2309 0.0127 0.048 Uiso 1 1 calc R
C14 C 0.37079(6) 0.5513(7) 0.1637(5) 0.0565(9) Uani 1 1 d .
H14A H 0.3708 0.7500 0.1544 0.068 Uiso 1 1 calc R
H14B H 0.3708 0.5064 0.2878 0.068 Uiso 1 1 calc R
C10 C 0.27151(6) 0.5581(6) 0.1308(5) 0.0485(8) Uani 1 1 d .
H10A H 0.2716 0.7562 0.1169 0.058 Uiso 1 1 calc R
H10B H 0.2714 0.5192 0.2557 0.058 Uiso 1 1 calc R
C12 C 0.32106(6) 0.5552(7) 0.1482(5) 0.0524(8) Uani 1 1 d .
H12A H 0.3210 0.7536 0.1365 0.063 Uiso 1 1 calc R
H12B H 0.3211 0.5133 0.2727 0.063 Uiso 1 1 calc R
C4 C 0.12258(5) 0.5298(5) 0.0767(4) 0.0343(7) Uani 1 1 d .
H4A H 0.1227 0.4876 0.2012 0.041 Uiso 1 1 calc R
H4B H 0.1214 0.7277 0.0636 0.041 Uiso 1 1 calc R
C16 C 0.42040(6) 0.5451(8) 0.1788(5) 0.0672(10) Uani 1 1 d .
H16A H 0.4205 0.7441 0.1721 0.081 Uiso 1 1 calc R
H16B H 0.4204 0.4969 0.3024 0.081 Uiso 1 1 calc R
C3 C 0.09915(5) 0.3989(5) -0.0148(3) 0.0324(6) Uani 1 1 d .
O2 O 0.03094(4) 0.6078(5) 0.0345(3) 0.0704(8) Uani 1 1 d .
C1 C 0.03386(5) 0.4851(5) -0.0987(4) 0.0388(7) Uani 1 1 d .
O1 O 0.01524(4) 0.3484(5) -0.1842(3) 0.0698(8) Uani 1 1 d .
C2 C 0.05902(5) 0.4649(6) -0.1882(4) 0.0408(7) Uani 1 1 d .
H2A H 0.0620 0.2740 -0.2176 0.049 Uiso 1 1 calc R
H2B H 0.0574 0.5673 -0.2974 0.049 Uiso 1 1 calc R
C18 C 0.46983(7) 0.5355(11) 0.1958(7) 0.1036(16) Uani 1 1 d .
H18A H 0.4716 0.7306 0.1825 0.155 Uiso 1 1 calc R
H18B H 0.4840 0.4445 0.1423 0.155 Uiso 1 1 calc R
H18C H 0.4701 0.4902 0.3185 0.155 Uiso 1 1 calc R
C17 C 0.44504(7) 0.4456(10) 0.1104(6) 0.0852(13) Uani 1 1 d .
H17A H 0.4447 0.2464 0.1140 0.102 Uiso 1 1 calc R
H17B H 0.4452 0.4982 -0.0124 0.102 Uiso 1 1 calc R
C15 C 0.39545(6) 0.4477(8) 0.0946(5) 0.0634(10) Uani 1 1 d .
H15A H 0.3952 0.2489 0.1024 0.076 Uiso 1 1 calc R
H15B H 0.3954 0.4946 -0.0291 0.076 Uiso 1 1 calc R
C11 C 0.29615(6) 0.4451(6) 0.0613(5) 0.0495(8) Uani 1 1 d .
H11A H 0.2962 0.4843 -0.0634 0.059 Uiso 1 1 calc R
H11B H 0.2960 0.2469 0.0749 0.059 Uiso 1 1 calc R
C13 C 0.34578(6) 0.4480(7) 0.0786(5) 0.0549(9) Uani 1 1 d .
H13A H 0.3458 0.4916 -0.0456 0.066 Uiso 1 1 calc R
H13B H 0.3456 0.2494 0.0888 0.066 Uiso 1 1 calc R
C7 C 0.19713(5) 0.4416(6) 0.0236(4) 0.0435(8) Uani 1 1 d .
H7A H 0.1972 0.4821 -0.1011 0.052 Uiso 1 1 calc R
H7B H 0.1974 0.2434 0.0365 0.052 Uiso 1 1 calc R
C9 C 0.24662(5) 0.4458(6) 0.0431(4) 0.0470(8) Uani 1 1 d .
H9A H 0.2467 0.4849 -0.0817 0.056 Uiso 1 1 calc R
H9B H 0.2466 0.2477 0.0568 0.056 Uiso 1 1 calc R
O3 O 0.09686(3) 0.1489(3) -0.0229(3) 0.0494(6) Uani 1 1 d .
H1O H 0.0001(8) 0.336(8) -0.111(5) 0.092(12) Uiso 1 1 d .

loop_
_atom_site_aniso_label
_atom_site_aniso_U_11
_atom_site_aniso_U_22
_atom_site_aniso_U_33
_atom_site_aniso_U_23
_atom_site_aniso_U_13
_atom_site_aniso_U_12
N1 0.0215(12) 0.0315(11) 0.0571(16) 0.0037(10) -0.0016(10) 0.0033(8)
C8 0.0295(16) 0.0504(16) 0.0561(19) 0.0017(14) -0.0009(14) -0.0009(12)
C6 0.0271(15) 0.0413(15) 0.0522(17) 0.0014(13) 0.0010(13) -0.0015(11)
C5 0.0253(15) 0.0465(15) 0.0471(17) -0.0024(13) 0.0009(12) -0.0012(11)
C14 0.0300(18) 0.071(2) 0.068(2) -0.0005(17) -0.0020(15) -0.0003(14)
C10 0.0317(17) 0.0537(17) 0.060(2) -0.0024(15) 0.0009(14) -0.0001(13)
C12 0.0308(17) 0.0609(19) 0.065(2) -0.0013(16) -0.0002(15) 0.0005(14)
C4 0.0261(14) 0.0277(12) 0.0489(16) 0.0014(12) 0.0006(12) 0.0031(10)
C16 0.0338(19) 0.087(2) 0.080(3) 0.002(2) -0.0006(17) -0.0014(16)
C3 0.0234(13) 0.0307(13) 0.0438(16) 0.0022(11) 0.0092(11) 0.0002(10)
O2 0.0297(12) 0.1008(18) 0.0812(17) -0.0413(14) 0.0091(11) -0.0226(11)
C1 0.0243(14) 0.0396(14) 0.0519(18) -0.0052(14) -0.0040(12) -0.0027(11)
O1 0.0305(12) 0.0925(17) 0.0868(17) -0.0396(14) 0.0069(12) -0.0183(11)
C2 0.0193(14) 0.0492(15) 0.0534(18) 0.0046(13) -0.0015(12) 0.0003(11)
C18 0.037(2) 0.141(4) 0.133(4) 0.003(3) 0.001(2) 0.001(2)
C17 0.038(2) 0.119(3) 0.099(3) 0.003(3) 0.006(2) 0.005(2)
C15 0.036(2) 0.079(2) 0.075(2) 0.0022(19) -0.0013(17) -0.0007(16)
C11 0.0287(17) 0.0559(17) 0.063(2) 0.0051(15) -0.0016(14) -0.0007(13)
C13 0.0276(17) 0.066(2) 0.070(2) 0.0037(17) -0.0024(15) 0.0010(14)
C7 0.0246(15) 0.0503(17) 0.0554(19) 0.0001(14) -0.0003(13) -0.0023(11)
C9 0.0268(16) 0.0515(17) 0.062(2) 0.0013(15) -0.0011(14) -0.0003(12)
O3 0.0424(12) 0.0242(9) 0.0807(15) 0.0033(9) -0.0052(10) -0.0032(8)

loop_
_atom_type_symbol
_atom_type_description
_atom_type_scat_dispersion_real
_atom_type_scat_dispersion_imag
_atom_type_scat_source
C C 0.0033 0.0016 'International Tables Vol C Tables 4.2.6.8 and 6.1.1.4'
H H 0.0000 0.0000 'International Tables Vol C Tables 4.2.6.8 and 6.1.1.4'
N N 0.0061 0.0033 'International Tables Vol C Tables 4.2.6.8 and 6.1.1.4'
O O 0.0106 0.0060 'International Tables Vol C Tables 4.2.6.8 and 6.1.1.4'

loop_
_geom_angle_atom_site_label_1
_geom_angle_atom_site_label_2
_geom_angle_atom_site_label_3
_geom_angle
C3 N1 C2 122.3(2)
C3 N1 H1 118.8
C2 N1 H1 118.8
C9 C8 C7 114.3(3)
C9 C8 H8A 108.7
C7 C8 H8A 108.7
C9 C8 H8B 108.7
C7 C8 H8B 108.7
H8A C8 H8B 107.6
C7 C6 C5 113.9(2)
C7 C6 H6A 108.8
C5 C6 H6A 108.8
C7 C6 H6B 108.8
C5 C6 H6B 108.8
H6A C6 H6B 107.7
C4 C5 C6 114.1(2)
C4 C5 H5A 108.7
C6 C5 H5A 108.7
C4 C5 H5B 108.7
C6 C5 H5B 108.7
H5A C5 H5B 107.6
C15 C14 C13 117.5(3)
C15 C14 H14A 107.9
C13 C14 H14A 107.9
C15 C14 H14B 107.9
C13 C14 H14B 107.9
H14A C14 H14B 107.2
C11 C10 C9 114.8(3)
C11 C10 H10A 108.6
C9 C10 H10A 108.6
C11 C10 H10B 108.6
C9 C10 H10B 108.6
H10A C10 H10B 107.5
C13 C12 C11 115.9(3)
C13 C12 H12A 108.3
C11 C12 H12A 108.3
C13 C12 H12B 108.3
C11 C12 H12B 108.3
H12A C12 H12B 107.4
C3 C4 C5 111.7(2)
C3 C4 H4A 109.3
C5 C4 H4A 109.3
C3 C4 H4B 109.3
C5 C4 H4B 109.3
H4A C4 H4B 108.0
C17 C16 C15 118.7(4)
C17 C16 H16A 107.6
C15 C16 H16A 107.6
C17 C16 H16B 107.6
C15 C16 H16B 107.6
H16A C16 H16B 107.1
O3 C3 N1 121.5(2)
O3 C3 C4 121.2(2)
N1 C3 C4 117.3(2)
O2 C1 O1 123.9(3)
O2 C1 C2 124.7(2)
O1 C1 C2 111.4(3)
C1 O1 H1O 109(2)
N1 C2 C1 114.5(2)
N1 C2 H2A 108.6
C1 C2 H2A 108.6
N1 C2 H2B 108.6
C1 C2 H2B 108.6
H2A C2 H2B 107.6
C17 C18 H18A 109.5
C17 C18 H18B 109.5
H18A C18 H18B 109.5
C17 C18 H18C 109.5
H18A C18 H18C 109.5
H18B C18 H18C 109.5
C18 C17 C16 119.1(4)
C18 C17 H17A 107.6
C16 C17 H17A 107.6
C18 C17 H17B 107.6
C16 C17 H17B 107.6
H17A C17 H17B 107.0
C16 C15 C14 118.2(3)
C16 C15 H15A 107.8
C14 C15 H15A 107.8
C16 C15 H15B 107.8
C14 C15 H15B 107.8
H15A C15 H15B 107.1
C10 C11 C12 115.2(3)
C10 C11 H11A 108.5
C12 C11 H11A 108.5
C10 C11 H11B 108.5
C12 C11 H11B 108.5
H11A C11 H11B 107.5
C12 C13 C14 117.0(3)
C12 C13 H13A 108.0
C14 C13 H13A 108.0
C12 C13 H13B 108.0
C14 C13 H13B 108.0
H13A C13 H13B 107.3
C6 C7 C8 114.9(3)
C6 C7 H7A 108.5
C8 C7 H7A 108.5
C6 C7 H7B 108.5
C8 C7 H7B 108.5
H7A C7 H7B 107.5
C8 C9 C10 115.1(3)
C8 C9 H9A 108.5
C10 C9 H9A 108.5
C8 C9 H9B 108.5
C10 C9 H9B 108.5
H9A C9 H9B 107.5

loop_
_geom_bond_atom_site_label_1
_geom_bond_atom_site_label_2
_geom_bond_distance
N1 C3 1.325(3)
N1 C2 1.430(3)
N1 H1 0.8600
C8 C9 1.503(4)
C8 C7 1.518(4)
C8 H8A 0.9700
C8 H8B 0.9700
C6 C7 1.508(4)
C6 C5 1.516(3)
C6 H6A 0.9700
C6 H6B 0.9700
C5 C4 1.515(3)
C5 H5A 0.9700
C5 H5B 0.9700
C14 C15 1.483(4)
C14 C13 1.497(4)
C14 H14A 0.9700
C14 H14B 0.9700
C10 C11 1.500(4)
C10 C9 1.514(4)
C10 H10A 0.9700
C10 H10B 0.9700
C12 C13 1.494(4)
C12 C11 1.509(4)
C12 H12A 0.9700
C12 H12B 0.9700
C4 C3 1.502(3)
C4 H4A 0.9700
C4 H4B 0.9700
C16 C17 1.474(5)
C16 C15 1.482(4)
C16 H16A 0.9700
C16 H16B 0.9700
C3 O3 1.224(3)
O2 C1 1.193(3)
C1 O1 1.312(3)
C1 C2 1.493(4)
O1 H1O 0.98(4)
C2 H2A 0.9700
C2 H2B 0.9700
C18 C17 1.468(5)
C18 H18A 0.9600
C18 H18B 0.9600
C18 H18C 0.9600
C17 H17A 0.9700
C17 H17B 0.9700
C15 H15A 0.9700
C15 H15B 0.9700
C11 H11A 0.9700
C11 H11B 0.9700
C13 H13A 0.9700
C13 H13B 0.9700
C7 H7A 0.9700
C7 H7B 0.9700
C9 H9A 0.9700
C9 H9B 0.9700
